data_7019405
loop_
_publ_author_name
'Johnson, Samuel A.'
'Doster, Meghan E.'
'Matthews, Jacob'
'Shoshani, Manar'
'Thibodeau, Michelle'
'Labadie, Amanda'
'Hatnean, Jillian A.'

_publ_section_title
;
 A mechanistic investigation of carbon-hydrogen bond stannylation:
 synthesis and characterization of nickel catalysts.
;
_journal_issue 26
_journal_name_full 'Dalton transactions (Cambridge, England : 2003)'
_journal_page_first 8135
_journal_page_last 8143
_journal_paper_doi 10.1039/c2dt30310h
_journal_volume 41
_journal_year 2012
_chemical_formula_moiety 'C49 H57 Ni P Sn2'
_chemical_formula_sum 'C49 H57 Ni P Sn2'
_chemical_formula_weight 973.01
_chemical_name_systematic
;
?
;
_space_group_IT_number 14
_symmetry_cell_setting monoclinic
_symmetry_space_group_name_Hall '-P 2ybc'
_symmetry_space_group_name_H-M 'P 1 21/c 1'
_atom_sites_solution_hydrogens geom
_atom_sites_solution_primary direct
_atom_sites_solution_secondary difmap
_audit_conform_dict_location ftp://ftp.iucr.org/pub/cif_core.dic
_audit_conform_dict_name cif_core.dic
_audit_conform_dict_version 2.3
_audit_creation_date 2011-06-30T12:31:18-00:00
_audit_creation_method 'WinGX routine CIF_UPDATE'
_cell_angle_alpha 90
_cell_angle_beta 114.822(8)
_cell_angle_gamma 90
_cell_formula_units_Z 4
_cell_length_a 9.6240(12)
_cell_length_b 44.359(6)
_cell_length_c 11.7793(11)
_cell_measurement_reflns_used 8686
_cell_measurement_temperature 173(2)
_cell_measurement_theta_max 27.84
_cell_measurement_theta_min 2.31
_cell_volume 4564.1(10)
_computing_cell_refinement 'Bruker SMART'
_computing_data_collection 'Bruker SMART'
_computing_data_reduction 'Bruker SAINT'
_computing_molecular_graphics 'Bruker SHELXTL'
_computing_publication_material 'Bruker SHELXTL'
_computing_structure_refinement 'SHELXL-97 (Sheldrick, 1997)'
_computing_structure_solution 'Bruker SHELXTL'
_diffrn_ambient_temperature 173(2)
_diffrn_measured_fraction_theta_full 1
_diffrn_measured_fraction_theta_max 1
_diffrn_measurement_device_type 'CCD area detector'
_diffrn_measurement_method 'phi and omega scans'
_diffrn_radiation_monochromator graphite
_diffrn_radiation_type MoK\a
_diffrn_radiation_wavelength 0.71073
_diffrn_reflns_av_R_equivalents 0.0527
_diffrn_reflns_av_unetI/netI 0.034
_diffrn_reflns_limit_h_max 11
_diffrn_reflns_limit_h_min -11
_diffrn_reflns_limit_k_max 52
_diffrn_reflns_limit_k_min -52
_diffrn_reflns_limit_l_max 14
_diffrn_reflns_limit_l_min -14
_diffrn_reflns_number 43373
_diffrn_reflns_theta_full 25
_diffrn_reflns_theta_max 25
_diffrn_reflns_theta_min 0.92
_exptl_absorpt_coefficient_mu 1.56
_exptl_absorpt_correction_T_max 0.92884
_exptl_absorpt_correction_T_min 0.57704
_exptl_absorpt_correction_type analytical
_exptl_absorpt_process_details 'XPREP, BRUKER 2003'
_exptl_crystal_colour yellow
_exptl_crystal_density_diffrn 1.416
_exptl_crystal_density_method 'not measured'
_exptl_crystal_description plate
_exptl_crystal_F_000 1976
_exptl_crystal_size_max 0.42
_exptl_crystal_size_mid 0.22
_exptl_crystal_size_min 0.05
_refine_diff_density_max 1.143
_refine_diff_density_min -1.363
_refine_diff_density_rms 0.106
_refine_ls_extinction_method none
_refine_ls_goodness_of_fit_ref 1.274
_refine_ls_hydrogen_treatment mixed
_refine_ls_matrix_type full
_refine_ls_number_parameters 508
_refine_ls_number_reflns 8037
_refine_ls_number_restraints 0
_refine_ls_restrained_S_all 1.274
_refine_ls_R_factor_all 0.0735
_refine_ls_R_factor_gt 0.0639
_refine_ls_shift/su_max 0.001
_refine_ls_shift/su_mean 0
_refine_ls_structure_factor_coef Fsqd
_refine_ls_weighting_details 'calc w=1/[\s^2^(Fo^2^)+(0.0101P)^2^+25.1011P] where P=(Fo^2^+2Fc^2^)/3'
_refine_ls_weighting_scheme calc
_refine_ls_wR_factor_gt 0.118
_refine_ls_wR_factor_ref 0.1212
_reflns_number_gt 6953
_reflns_number_total 8037
_reflns_threshold_expression >2sigma(I)
_cod_data_source_file c2dt30310h.txt
_cod_data_source_block platon
_cod_depositor_comments
;
The following automatic conversions were performed:

'_symmetry_cell_setting' value 'Monoclinic' changed to 'monoclinic'
according to /home/saulius/struct/CIF-dictionaries/cif_core.dic
dictionary named 'cif_core.dic' version 2.4.1 from 2010-06-29.

Automatic conversion script
Id: cif_fix_values 1891 2012-01-12 08:04:46Z andrius 
;
_cod_original_cell_volume 4564.1(9)
_cod_original_sg_symbol_H-M P2(1)/c
_cod_database_code 7019405

loop_
_symmetry_equiv_pos_as_xyz
'x, y, z'
'-x, y+1/2, -z+1/2'
'-x, -y, -z'
'x, -y-1/2, z-1/2'

loop_
_atom_site_label
_atom_site_type_symbol
_atom_site_fract_x
_atom_site_fract_y
_atom_site_fract_z
_atom_site_U_iso_or_equiv
_atom_site_adp_type
_atom_site_occupancy
_atom_site_symmetry_multiplicity
_atom_site_calc_flag
_atom_site_refinement_flags
Ni1 Ni 0.66954(10) 0.144050(19) 0.52828(8) 0.0352(2) Uani 1 1 d .
P1 P 0.7806(2) 0.17182(5) 0.69780(19) 0.0465(5) Uani 1 1 d .
Sn1 Sn 0.52518(5) 0.157838(10) 0.21186(5) 0.03687(13) Uani 1 1 d .
Sn2 Sn 0.60389(6) 0.065534(11) 0.47308(5) 0.04207(14) Uani 1 1 d .
C1 C 0.4811(8) 0.14770(17) 0.3698(7) 0.0391(16) Uani 1 1 d .
C2 C 0.4839(9) 0.16971(19) 0.4544(7) 0.0457(18) Uani 1 1 d .
C3 C 0.7240(9) 0.10525(17) 0.4708(9) 0.0454(19) Uani 1 1 d .
C4 C 0.8444(9) 0.11564(19) 0.5753(10) 0.054(2) Uani 1 1 d .
C5 C 0.4241(8) 0.20051(15) 0.1340(6) 0.0391(16) Uani 1 1 d .
C6 C 0.3304(10) 0.21557(19) 0.1737(9) 0.067(2) Uani 1 1 d .
H6 H 0.3085 0.207 0.2383 0.08 Uiso 1 1 calc R
C7 C 0.2651(12) 0.2432(2) 0.1228(12) 0.088(3) Uani 1 1 d .
H7 H 0.2008 0.2532 0.1536 0.106 Uiso 1 1 calc R
C8 C 0.2926(12) 0.2558(2) 0.0297(10) 0.082(3) Uani 1 1 d .
H8 H 0.2488 0.2748 -0.0046 0.098 Uiso 1 1 calc R
C9 C 0.3826(15) 0.2412(2) -0.0133(10) 0.096(4) Uani 1 1 d .
H9 H 0.4002 0.2496 -0.0804 0.115 Uiso 1 1 calc R
C10 C 0.4510(13) 0.2139(2) 0.0391(9) 0.075(3) Uani 1 1 d .
H10 H 0.5171 0.2043 0.009 0.09 Uiso 1 1 calc R
C11 C 0.7576(9) 0.1622(2) 0.2398(7) 0.055(2) Uani 1 1 d .
C12 C 0.8227(10) 0.1907(3) 0.2553(9) 0.083(3) Uani 1 1 d .
H12 H 0.7616 0.2078 0.2523 0.099 Uiso 1 1 calc R
C13 C 0.9749(15) 0.1951(4) 0.2752(12) 0.132(6) Uani 1 1 d .
H13 H 1.0162 0.2148 0.2833 0.159 Uiso 1 1 calc R
C14 C 1.0618(14) 0.1707(6) 0.2826(14) 0.164(10) Uani 1 1 d .
H14 H 1.1669 0.1733 0.3003 0.196 Uiso 1 1 calc R
C15 C 1.0029(15) 0.1429(4) 0.2654(14) 0.152(8) Uani 1 1 d .
H15 H 1.0654 0.126 0.2684 0.182 Uiso 1 1 calc R
C16 C 0.8502(12) 0.1385(3) 0.2430(12) 0.109(5) Uani 1 1 d .
H16 H 0.8094 0.1187 0.2297 0.13 Uiso 1 1 calc R
C17 C 0.4193(11) 0.12404(18) 0.0720(8) 0.059(2) Uani 1 1 d .
C18 C 0.467(2) 0.1177(3) -0.0140(12) 0.148(7) Uani 1 1 d .
H18 H 0.5584 0.1272 -0.0092 0.178 Uiso 1 1 calc R
C19 C 0.392(3) 0.0978(4) -0.1126(16) 0.209(13) Uani 1 1 d .
H19 H 0.4281 0.0944 -0.175 0.251 Uiso 1 1 calc R
C20 C 0.269(2) 0.0838(3) -0.1174(14) 0.148(8) Uani 1 1 d .
H20 H 0.2177 0.0703 -0.1846 0.177 Uiso 1 1 calc R
C21 C 0.2130(14) 0.0880(3) -0.0276(17) 0.145(7) Uani 1 1 d .
H21 H 0.1252 0.0775 -0.0312 0.174 Uiso 1 1 calc R
C22 C 0.2934(12) 0.1087(3) 0.0696(13) 0.116(5) Uani 1 1 d .
H22 H 0.2601 0.1121 0.1338 0.139 Uiso 1 1 calc R
C23 C 0.6385(9) 0.03623(16) 0.3440(8) 0.049(2) Uani 1 1 d .
C24 C 0.5928(12) 0.0446(2) 0.2208(9) 0.073(3) Uani 1 1 d .
H24 H 0.538 0.0629 0.1923 0.088 Uiso 1 1 calc R
C25 C 0.6243(15) 0.0271(3) 0.1381(11) 0.101(4) Uani 1 1 d .
H25 H 0.5909 0.0334 0.0537 0.121 Uiso 1 1 calc R
C26 C 0.7013(16) 0.0014(3) 0.1756(13) 0.106(4) Uani 1 1 d .
H26 H 0.7222 -0.0106 0.1176 0.127 Uiso 1 1 calc R
C27 C 0.7504(14) -0.0079(2) 0.2966(12) 0.090(4) Uani 1 1 d .
H27 H 0.805 -0.0264 0.3226 0.108 Uiso 1 1 calc R
C28 C 0.7208(11) 0.00939(18) 0.3820(10) 0.066(3) Uani 1 1 d .
H28 H 0.7565 0.003 0.4665 0.079 Uiso 1 1 calc R
C29 C 0.7068(9) 0.04665(16) 0.6554(7) 0.0464(18) Uani 1 1 d .
C30 C 0.6184(11) 0.0378(2) 0.7150(8) 0.069(3) Uani 1 1 d .
H30 H 0.5104 0.04 0.6735 0.083 Uiso 1 1 calc R
C31 C 0.6826(14) 0.0257(3) 0.8343(10) 0.096(4) Uani 1 1 d .
H31 H 0.6186 0.0192 0.8728 0.115 Uiso 1 1 calc R
C32 C 0.8358(15) 0.0230(3) 0.8959(11) 0.107(4) Uani 1 1 d .
H32 H 0.8804 0.0166 0.9807 0.128 Uiso 1 1 calc R
C33 C 0.9255(13) 0.0295(3) 0.8370(13) 0.111(5) Uani 1 1 d .
H33 H 1.0327 0.026 0.8774 0.133 Uiso 1 1 calc R
C34 C 0.8597(11) 0.0414(2) 0.7155(10) 0.081(3) Uani 1 1 d .
H34 H 0.9235 0.0458 0.6742 0.098 Uiso 1 1 calc R
C35 C 0.3656(8) 0.06845(17) 0.4330(7) 0.0465(18) Uani 1 1 d .
C36 C 0.2597(10) 0.0496(2) 0.3476(10) 0.073(3) Uani 1 1 d .
H36 H 0.2903 0.0367 0.2979 0.087 Uiso 1 1 calc R
C37 C 0.1094(12) 0.0491(2) 0.3327(13) 0.100(4) Uani 1 1 d .
H37 H 0.0371 0.0363 0.2716 0.119 Uiso 1 1 calc R
C38 C 0.0654(14) 0.0668(3) 0.4052(15) 0.104(5) Uani 1 1 d .
H38 H -0.0374 0.066 0.3962 0.125 Uiso 1 1 calc R
C39 C 0.1672(13) 0.0859(3) 0.4914(12) 0.089(4) Uani 1 1 d .
H39 H 0.1358 0.0984 0.5416 0.107 Uiso 1 1 calc R
C40 C 0.3172(10) 0.0866(2) 0.5041(9) 0.062(2) Uani 1 1 d .
H40 H 0.3881 0.0999 0.5634 0.074 Uiso 1 1 calc R
C41 C 0.9132(11) 0.2001(2) 0.6809(10) 0.075(3) Uani 1 1 d .
H41 H 0.9583 0.2119 0.7604 0.09 Uiso 1 1 calc R
C42 C 0.8239(13) 0.2221(2) 0.5746(10) 0.089(3) Uani 1 1 d .
H42A H 0.894 0.2375 0.5688 0.134 Uiso 1 1 calc R
H42B H 0.7436 0.2319 0.5919 0.134 Uiso 1 1 calc R
H42C H 0.7773 0.2111 0.4954 0.134 Uiso 1 1 calc R
C43 C 1.0471(12) 0.1841(3) 0.6639(13) 0.107(4) Uani 1 1 d .
H43A H 1.0061 0.172 0.5873 0.161 Uiso 1 1 calc R
H43B H 1.102 0.171 0.7359 0.161 Uiso 1 1 calc R
H43C H 1.1175 0.1993 0.6578 0.161 Uiso 1 1 calc R
C44 C 0.9052(11) 0.1512(2) 0.8436(9) 0.076(3) Uani 1 1 d .
H44 H 0.9848 0.1411 0.8231 0.091 Uiso 1 1 calc R
C45 C 0.8146(13) 0.1251(3) 0.8675(11) 0.098(4) Uani 1 1 d .
H45A H 0.8856 0.1115 0.9307 0.147 Uiso 1 1 calc R
H45B H 0.759 0.114 0.7896 0.147 Uiso 1 1 calc R
H45C H 0.7415 0.1334 0.8976 0.147 Uiso 1 1 calc R
C46 C 0.9955(17) 0.1711(3) 0.9572(11) 0.150(7) Uani 1 1 d .
H46A H 0.9245 0.1811 0.9849 0.225 Uiso 1 1 calc R
H46B H 1.053 0.1863 0.9342 0.225 Uiso 1 1 calc R
H46C H 1.0668 0.1585 1.0252 0.225 Uiso 1 1 calc R
C47 C 0.6476(11) 0.19625(19) 0.7349(9) 0.068(3) Uani 1 1 d .
H47 H 0.5819 0.2063 0.6541 0.082 Uiso 1 1 calc R
C48 C 0.5352(12) 0.1767(2) 0.7681(10) 0.081(3) Uani 1 1 d .
H48A H 0.5871 0.1698 0.8548 0.122 Uiso 1 1 calc R
H48B H 0.502 0.1593 0.7119 0.122 Uiso 1 1 calc R
H48C H 0.4458 0.1889 0.7583 0.122 Uiso 1 1 calc R
C49 C 0.7168(14) 0.2223(2) 0.8294(10) 0.098(4) Uani 1 1 d .
H49A H 0.6349 0.2361 0.8252 0.148 Uiso 1 1 calc R
H49B H 0.7913 0.2334 0.8087 0.148 Uiso 1 1 calc R
H49C H 0.7679 0.2141 0.9141 0.148 Uiso 1 1 calc R
H2A H 0.502(7) 0.1890(14) 0.452(5) 0.021(16) Uiso 1 1 d .
H1 H 0.418(8) 0.1296(16) 0.358(6) 0.04(2) Uiso 1 1 d .
H4A H 0.921(9) 0.1259(17) 0.571(7) 0.05(2) Uiso 1 1 d .
H3 H 0.724(8) 0.1094(17) 0.405(7) 0.05(2) Uiso 1 1 d .
H2B H 0.422(9) 0.1657(17) 0.505(7) 0.06(2) Uiso 1 1 d .
H4B H 0.875(9) 0.1073(18) 0.651(7) 0.05(2) Uiso 1 1 d .

loop_
_atom_site_aniso_label
_atom_site_aniso_U_11
_atom_site_aniso_U_22
_atom_site_aniso_U_33
_atom_site_aniso_U_23
_atom_site_aniso_U_13
_atom_site_aniso_U_12
Ni1 0.0311(5) 0.0326(5) 0.0446(5) 0.0042(4) 0.0186(4) 0.0028(4)
P1 0.0479(12) 0.0438(11) 0.0425(11) 0.0033(9) 0.0136(9) -0.0028(9)
Sn1 0.0361(3) 0.0329(2) 0.0400(3) 0.0006(2) 0.0144(2) 0.0036(2)
Sn2 0.0508(3) 0.0324(3) 0.0562(3) 0.0056(2) 0.0354(3) 0.0068(2)
C1 0.027(3) 0.041(4) 0.049(4) 0.008(3) 0.015(3) 0.008(3)
C2 0.044(4) 0.042(5) 0.049(5) 0.007(4) 0.017(4) 0.016(4)
C3 0.051(5) 0.038(4) 0.058(5) 0.012(4) 0.033(4) 0.009(3)
C4 0.036(5) 0.038(4) 0.092(7) 0.014(5) 0.032(5) 0.014(4)
C5 0.041(4) 0.030(4) 0.041(4) 0.001(3) 0.012(3) 0.004(3)
C6 0.066(6) 0.051(5) 0.083(7) 0.015(5) 0.030(5) 0.020(4)
C7 0.086(8) 0.061(6) 0.120(9) 0.026(6) 0.046(7) 0.034(6)
C8 0.091(8) 0.045(5) 0.080(7) 0.021(5) 0.007(6) 0.023(5)
C9 0.155(12) 0.053(6) 0.073(7) 0.025(5) 0.041(8) 0.015(7)
C10 0.113(8) 0.054(6) 0.073(6) 0.014(5) 0.053(6) 0.015(5)
C11 0.040(4) 0.078(6) 0.048(5) 0.023(4) 0.020(4) 0.010(4)
C12 0.045(5) 0.139(10) 0.062(6) -0.014(6) 0.020(5) -0.024(6)
C13 0.067(8) 0.223(19) 0.086(9) -0.006(10) 0.013(7) -0.061(10)
C14 0.040(7) 0.33(3) 0.107(11) 0.119(15) 0.017(7) 0.014(11)
C15 0.086(9) 0.234(18) 0.185(14) 0.176(14) 0.105(10) 0.105(11)
C16 0.085(8) 0.137(10) 0.145(11) 0.098(9) 0.089(8) 0.065(7)
C17 0.070(6) 0.041(4) 0.047(5) -0.008(4) 0.008(4) 0.011(4)
C18 0.30(2) 0.088(9) 0.107(10) -0.048(8) 0.138(13) -0.096(11)
C19 0.42(4) 0.137(15) 0.126(13) -0.079(12) 0.17(2) -0.16(2)
C20 0.23(2) 0.064(9) 0.091(10) -0.033(8) 0.015(12) 0.023(11)
C21 0.071(8) 0.094(10) 0.217(18) -0.089(11) 0.008(10) -0.003(7)
C22 0.059(7) 0.105(9) 0.153(12) -0.076(9) 0.015(7) -0.001(6)
C23 0.072(5) 0.032(4) 0.068(5) -0.002(4) 0.052(5) 0.004(4)
C24 0.110(8) 0.058(6) 0.080(7) 0.010(5) 0.068(6) 0.024(5)
C25 0.152(12) 0.100(9) 0.090(8) 0.007(7) 0.089(9) 0.031(8)
C26 0.164(13) 0.088(8) 0.119(10) -0.009(7) 0.112(10) 0.022(8)
C27 0.126(10) 0.055(6) 0.126(10) 0.001(6) 0.088(9) 0.034(6)
C28 0.088(7) 0.041(5) 0.093(7) 0.011(5) 0.062(6) 0.010(4)
C29 0.050(5) 0.040(4) 0.060(5) 0.013(4) 0.033(4) 0.010(3)
C30 0.063(6) 0.087(7) 0.060(6) 0.023(5) 0.029(5) 0.013(5)
C31 0.091(8) 0.136(11) 0.079(8) 0.035(7) 0.055(7) 0.025(8)
C32 0.095(9) 0.136(11) 0.082(8) 0.054(8) 0.029(7) 0.022(8)
C33 0.065(7) 0.104(9) 0.140(11) 0.076(9) 0.019(7) 0.012(6)
C34 0.059(6) 0.095(8) 0.099(8) 0.053(6) 0.042(6) 0.017(5)
C35 0.045(4) 0.041(4) 0.062(5) 0.012(4) 0.031(4) 0.008(3)
C36 0.058(6) 0.055(6) 0.102(8) -0.003(5) 0.031(6) 0.000(5)
C37 0.052(6) 0.062(7) 0.160(12) 0.015(7) 0.019(7) -0.008(5)
C38 0.069(8) 0.092(9) 0.177(14) 0.071(9) 0.078(9) 0.035(7)
C39 0.076(7) 0.096(9) 0.123(10) 0.041(8) 0.069(8) 0.039(7)
C40 0.060(5) 0.064(6) 0.074(6) 0.013(5) 0.041(5) 0.018(4)
C41 0.073(6) 0.064(6) 0.083(7) -0.003(5) 0.028(6) -0.022(5)
C42 0.114(9) 0.061(6) 0.086(7) 0.021(6) 0.036(7) -0.023(6)
C43 0.070(7) 0.092(8) 0.175(13) -0.001(8) 0.068(8) -0.033(6)
C44 0.070(6) 0.090(8) 0.063(6) 0.001(5) 0.022(5) 0.015(5)
C45 0.106(9) 0.110(9) 0.101(9) 0.058(7) 0.066(8) 0.031(7)
C46 0.166(14) 0.153(13) 0.061(8) -0.015(8) -0.022(8) 0.049(11)
C47 0.087(7) 0.050(5) 0.063(6) -0.006(4) 0.028(5) 0.012(5)
C48 0.084(7) 0.099(8) 0.082(7) 0.001(6) 0.054(6) 0.015(6)
C49 0.128(10) 0.072(7) 0.081(8) -0.029(6) 0.030(7) 0.014(7)

loop_
_atom_type_symbol
_atom_type_description
_atom_type_scat_dispersion_real
_atom_type_scat_dispersion_imag
_atom_type_scat_source
C C 0.0033 0.0016 'International Tables Vol C Tables 4.2.6.8 and 6.1.1.4'
H H 0 0 'International Tables Vol C Tables 4.2.6.8 and 6.1.1.4'
Ni Ni 0.3393 1.1124 'International Tables Vol C Tables 4.2.6.8 and 6.1.1.4'
P P 0.1023 0.0942 'International Tables Vol C Tables 4.2.6.8 and 6.1.1.4'
Sn Sn -0.6537 1.4246 'International Tables Vol C Tables 4.2.6.8 and 6.1.1.4'

loop_
_geom_angle_atom_site_label_1
_geom_angle_atom_site_label_2
_geom_angle_atom_site_label_3
_geom_angle
C2 Ni1 C4 171.0(4)
C2 Ni1 C1 40.9(3)
C4 Ni1 C1 130.2(4)
C2 Ni1 C3 131.4(4)
C4 Ni1 C3 40.2(4)
C1 Ni1 C3 91.0(3)
C2 Ni1 P1 94.7(2)
C4 Ni1 P1 94.0(3)
C1 Ni1 P1 135.2(2)
C3 Ni1 P1 133.8(3)
C41 P1 C47 101.7(5)
C41 P1 C44 102.9(5)
C47 P1 C44 107.9(4)
C41 P1 Ni1 111.9(3)
C47 P1 Ni1 114.7(3)
C44 P1 Ni1 116.0(3)
C1 Sn1 C11 117.9(3)
C1 Sn1 C17 108.7(3)
C11 Sn1 C17 108.2(4)
C1 Sn1 C5 109.8(3)
C11 Sn1 C5 104.1(3)
C17 Sn1 C5 107.7(3)
C3 Sn2 C29 108.4(3)
C3 Sn2 C23 104.4(3)
C29 Sn2 C23 109.6(3)
C3 Sn2 C35 119.2(3)
C29 Sn2 C35 104.4(3)
C23 Sn2 C35 110.7(3)
C2 C1 Ni1 69.4(4)
C2 C1 Sn1 122.0(6)
Ni1 C1 Sn1 113.6(3)
C2 C1 H1 120(4)
Ni1 C1 H1 109(4)
Sn1 C1 H1 113(4)
C1 C2 Ni1 69.7(4)
C1 C2 H2A 128(4)
Ni1 C2 H2A 115(4)
C1 C2 H2B 117(5)
Ni1 C2 H2B 106(4)
H2A C2 H2B 111(6)
C4 C3 Ni1 69.4(5)
C4 C3 Sn2 122.0(6)
Ni1 C3 Sn2 119.4(4)
C4 C3 H3 116(6)
Ni1 C3 H3 104(6)
Sn2 C3 H3 116(6)
C3 C4 Ni1 70.4(5)
C3 C4 H4A 122(5)
Ni1 C4 H4A 107(5)
C3 C4 H4B 124(5)
Ni1 C4 H4B 115(5)
H4A C4 H4B 110(7)
C6 C5 C10 116.5(7)
C6 C5 Sn1 122.4(6)
C10 C5 Sn1 121.2(6)
C5 C6 C7 122.1(9)
C5 C6 H6 119
C7 C6 H6 119
C8 C7 C6 120.5(10)
C8 C7 H7 119.7
C6 C7 H7 119.7
C9 C8 C7 118.9(9)
C9 C8 H8 120.6
C7 C8 H8 120.6
C8 C9 C10 120.8(10)
C8 C9 H9 119.6
C10 C9 H9 119.6
C5 C10 C9 121.2(9)
C5 C10 H10 119.4
C9 C10 H10 119.4
C16 C11 C12 116.3(9)
C16 C11 Sn1 124.3(8)
C12 C11 Sn1 119.4(7)
C11 C12 C13 122.2(13)
C11 C12 H12 118.9
C13 C12 H12 118.9
C14 C13 C12 118.6(16)
C14 C13 H13 120.7
C12 C13 H13 120.7
C15 C14 C13 121.2(13)
C15 C14 H14 119.4
C13 C14 H14 119.4
C14 C15 C16 120.2(14)
C14 C15 H15 119.9
C16 C15 H15 119.9
C11 C16 C15 121.4(13)
C11 C16 H16 119.3
C15 C16 H16 119.3
C18 C17 C22 118.1(10)
C18 C17 Sn1 122.4(9)
C22 C17 Sn1 119.5(7)
C17 C18 C19 123.1(15)
C17 C18 H18 118.4
C19 C18 H18 118.4
C20 C19 C18 118.9(16)
C20 C19 H19 120.6
C18 C19 H19 120.6
C19 C20 C21 122.3(14)
C19 C20 H20 118.8
C21 C20 H20 118.8
C20 C21 C22 116.5(15)
C20 C21 H21 121.8
C22 C21 H21 121.8
C17 C22 C21 120.9(14)
C17 C22 H22 119.5
C21 C22 H22 119.5
C24 C23 C28 117.1(7)
C24 C23 Sn2 120.7(6)
C28 C23 Sn2 121.9(6)
C25 C24 C23 121.7(9)
C25 C24 H24 119.1
C23 C24 H24 119.1
C26 C25 C24 120.5(11)
C26 C25 H25 119.8
C24 C25 H25 119.8
C25 C26 C27 120.4(10)
C25 C26 H26 119.8
C27 C26 H26 119.8
C26 C27 C28 120.3(9)
C26 C27 H27 119.9
C28 C27 H27 119.9
C27 C28 C23 120.1(9)
C27 C28 H28 120
C23 C28 H28 120
C34 C29 C30 117.0(8)
C34 C29 Sn2 122.5(6)
C30 C29 Sn2 120.4(6)
C29 C30 C31 121.6(9)
C29 C30 H30 119.2
C31 C30 H30 119.2
C32 C31 C30 120.1(10)
C32 C31 H31 119.9
C30 C31 H31 119.9
C33 C32 C31 119.8(11)
C33 C32 H32 120.1
C31 C32 H32 120.1
C32 C33 C34 119.6(10)
C32 C33 H33 120.2
C34 C33 H33 120.2
C29 C34 C33 121.5(9)
C29 C34 H34 119.2
C33 C34 H34 119.2
C36 C35 C40 117.7(8)
C36 C35 Sn2 121.4(6)
C40 C35 Sn2 120.4(6)
C35 C36 C37 121.2(10)
C35 C36 H36 119.4
C37 C36 H36 119.4
C38 C37 C36 119.9(11)
C38 C37 H37 120
C36 C37 H37 120
C37 C38 C39 120.7(10)
C37 C38 H38 119.6
C39 C38 H38 119.6
C38 C39 C40 118.9(11)
C38 C39 H39 120.5
C40 C39 H39 120.5
C35 C40 C39 121.6(10)
C35 C40 H40 119.2
C39 C40 H40 119.2
C42 C41 C43 113.3(9)
C42 C41 P1 110.0(7)
C43 C41 P1 110.6(7)
C42 C41 H41 107.6
C43 C41 H41 107.6
P1 C41 H41 107.6
C41 C42 H42A 109.5
C41 C42 H42B 109.5
H42A C42 H42B 109.5
C41 C42 H42C 109.5
H42A C42 H42C 109.5
H42B C42 H42C 109.5
C41 C43 H43A 109.5
C41 C43 H43B 109.5
H43A C43 H43B 109.5
C41 C43 H43C 109.5
H43A C43 H43C 109.5
H43B C43 H43C 109.5
C46 C44 C45 115.3(10)
C46 C44 P1 115.5(8)
C45 C44 P1 109.9(7)
C46 C44 H44 104.9
C45 C44 H44 104.9
P1 C44 H44 104.9
C44 C45 H45A 109.5
C44 C45 H45B 109.5
H45A C45 H45B 109.5
C44 C45 H45C 109.5
H45A C45 H45C 109.5
H45B C45 H45C 109.5
C44 C46 H46A 109.5
C44 C46 H46B 109.5
H46A C46 H46B 109.5
C44 C46 H46C 109.5
H46A C46 H46C 109.5
H46B C46 H46C 109.5
C49 C47 C48 111.7(8)
C49 C47 P1 118.2(7)
C48 C47 P1 110.7(6)
C49 C47 H47 105
C48 C47 H47 105
P1 C47 H47 105
C47 C48 H48A 109.5
C47 C48 H48B 109.5
H48A C48 H48B 109.5
C47 C48 H48C 109.5
H48A C48 H48C 109.5
H48B C48 H48C 109.5
C47 C49 H49A 109.5
C47 C49 H49B 109.5
H49A C49 H49B 109.5
C47 C49 H49C 109.5
H49A C49 H49C 109.5
H49B C49 H49C 109.5

loop_
_geom_bond_atom_site_label_1
_geom_bond_atom_site_label_2
_geom_bond_distance
Ni1 C2 1.984(7)
Ni1 C4 1.986(7)
Ni1 C1 1.989(7)
Ni1 C3 1.998(8)
Ni1 P1 2.203(2)
P1 C41 1.858(9)
P1 C47 1.864(9)
P1 C44 1.870(10)
Sn1 C1 2.123(7)
Sn1 C11 2.129(8)
Sn1 C17 2.142(8)
Sn1 C5 2.150(7)
Sn2 C3 2.113(8)
Sn2 C29 2.123(8)
Sn2 C23 2.130(7)
Sn2 C35 2.143(7)
C1 C2 1.387(11)
C1 H1 0.98(7)
C2 H2A 0.88(6)
C2 H2B 1.02(8)
C3 C4 1.369(12)
C3 H3 0.80(7)
C4 H4A 0.89(8)
C4 H4B 0.89(8)
C5 C6 1.353(11)
C5 C10 1.383(11)
C6 C7 1.391(12)
C6 H6 0.95
C7 C8 1.354(14)
C7 H7 0.95
C8 C9 1.340(15)
C8 H8 0.95
C9 C10 1.395(13)
C9 H9 0.95
C10 H10 0.95
C11 C16 1.368(13)
C11 C12 1.386(13)
C12 C13 1.397(15)
C12 H12 0.95
C13 C14 1.35(2)
C13 H13 0.95
C14 C15 1.34(3)
C14 H14 0.95
C15 C16 1.394(15)
C15 H15 0.95
C16 H16 0.95
C17 C18 1.310(14)
C17 C22 1.378(15)
C18 C19 1.398(18)
C18 H18 0.95
C19 C20 1.31(2)
C19 H19 0.95
C20 C21 1.39(2)
C20 H20 0.95
C21 C22 1.419(15)
C21 H21 0.95
C22 H22 0.95
C23 C24 1.378(11)
C23 C28 1.395(11)
C24 C25 1.375(12)
C24 H24 0.95
C25 C26 1.331(15)
C25 H25 0.95
C26 C27 1.364(15)
C26 H26 0.95
C27 C28 1.387(12)
C27 H27 0.95
C28 H28 0.95
C29 C34 1.359(11)
C29 C30 1.369(11)
C30 C31 1.384(13)
C30 H30 0.95
C31 C32 1.347(15)
C31 H31 0.95
C32 C33 1.346(15)
C32 H32 0.95
C33 C34 1.402(14)
C33 H33 0.95
C34 H34 0.95
C35 C36 1.374(12)
C35 C40 1.375(11)
C36 C37 1.382(13)
C36 H36 0.95
C37 C38 1.353(17)
C37 H37 0.95
C38 C39 1.367(17)
C38 H38 0.95
C39 C40 1.387(13)
C39 H39 0.95
C40 H40 0.95
C41 C42 1.537(13)
C41 C43 1.554(14)
C41 H41 1
C42 H42A 0.98
C42 H42B 0.98
C42 H42C 0.98
C43 H43A 0.98
C43 H43B 0.98
C43 H43C 0.98
C44 C46 1.531(15)
C44 C45 1.544(14)
C44 H44 1
C45 H45A 0.98
C45 H45B 0.98
C45 H45C 0.98
C46 H46A 0.98
C46 H46B 0.98
C46 H46C 0.98
C47 C49 1.549(12)
C47 C48 1.558(13)
C47 H47 1
C48 H48A 0.98
C48 H48B 0.98
C48 H48C 0.98
C49 H49A 0.98
C49 H49B 0.98
C49 H49C 0.98
